data_4132230
loop_
_publ_author_name
'Helling, Christoph'
'W\"olper, Christoph'
'Schulz, Stephan'

_publ_contact_author
;
         Prof. Dr. Schulz, Stephan
         Fachbereich Chemie der
         Universit\"at Duisburg-Essen
         Campus Essen, Universit\"atsstr. 7
         D-45141 Essen, Germany
;
_publ_section_title
;
 Synthesis of a Gallaarsene {HC[C(Me)N-2,6-
 i-Pr<sub>2</sub>-C<sub>6</sub>H<sub>3</sub>]<sub>2</sub>}GaAsCp*
 Containing a Ga&#x2550;As Double Bond.
;
_journal_issue 15
_journal_name_full 'Journal of the American Chemical Society'
_journal_page_first 5053
_journal_page_last 5056
_journal_paper_doi 10.1021/jacs.8b02447
_journal_volume 140
_journal_year 2018
_chemical_formula_sum 'C39 H56 As Ga N2'
_chemical_formula_weight 697.49
_space_group_crystal_system triclinic
_space_group_IT_number 2
_space_group_name_Hall '-P 1'
_space_group_name_H-M_alt 'P -1'
_atom_sites_solution_hydrogens geom
_atom_sites_solution_primary direct
_atom_sites_solution_secondary difmap
_audit_creation_method SHELXL-2016/6
_cell_angle_alpha 87.481(2)
_cell_angle_beta 81.731(2)
_cell_angle_gamma 73.919(2)
_cell_formula_units_Z 4
_cell_length_a 11.8364(5)
_cell_length_b 18.1069(8)
_cell_length_c 18.3359(8)
_cell_measurement_reflns_used 9171
_cell_measurement_temperature 100(2)
_cell_measurement_theta_max 32.62
_cell_measurement_theta_min 2.41
_cell_volume 3736.7(3)
_computing_cell_refinement 'BRUKER D8 KAPPA APEX 2 (3.0-2009)'
_computing_data_collection 'BRUKER D8 KAPPA APEX 2 (3.0-2009)'
_computing_data_reduction 'BRUKER D8 KAPPA APEX 2 (3.0-2009)'
_computing_molecular_graphics 'BRUKER AXS SHELXTL (c) 2008 / Vers. 2008/4'
_computing_publication_material 'BRUKER AXS SHELXTL (c) 2008 / Vers. 2008/4'
_computing_structure_refinement 'SHELXL-2016/6 (Sheldrick, 2016)'
_computing_structure_solution 'BRUKER D8 KAPPA APEX 2 (3.0-2009)'
_diffrn_ambient_temperature 100(2)
_diffrn_detector_area_resol_mean 512
_diffrn_measured_fraction_theta_full 1.000
_diffrn_measured_fraction_theta_max 0.972
_diffrn_measurement_device_type
; 
 Bruker D8 KAPPA series II with APEX II area detector system
;
_diffrn_measurement_method
;
 Data collection strategy APEX 2/COSMO
;
_diffrn_radiation_monochromator 'Triumph Goebel mirror'
_diffrn_radiation_source 'fine-focus sealed tube'
_diffrn_radiation_type MoK\a
_diffrn_radiation_wavelength 0.71073
_diffrn_reflns_av_R_equivalents 0.0344
_diffrn_reflns_av_unetI/netI 0.0306
_diffrn_reflns_Laue_measured_fraction_full 1.000
_diffrn_reflns_Laue_measured_fraction_max 0.972
_diffrn_reflns_limit_h_max 18
_diffrn_reflns_limit_h_min -17
_diffrn_reflns_limit_k_max 27
_diffrn_reflns_limit_k_min -27
_diffrn_reflns_limit_l_max 28
_diffrn_reflns_limit_l_min 0
_diffrn_reflns_number 44846
_diffrn_reflns_point_group_measured_fraction_full 1.000
_diffrn_reflns_point_group_measured_fraction_max 0.972
_diffrn_reflns_theta_full 25.242
_diffrn_reflns_theta_max 33.287
_diffrn_reflns_theta_min 1.618
_exptl_absorpt_coefficient_mu 1.642
_exptl_absorpt_correction_T_max 0.75
_exptl_absorpt_correction_T_min 0.58
_exptl_absorpt_correction_type multi-scan
_exptl_absorpt_process_details TWINABS
_exptl_crystal_colour 'dark red'
_exptl_crystal_density_diffrn 1.240
_exptl_crystal_description tablet
_exptl_crystal_F_000 1472
_exptl_crystal_size_max 0.578
_exptl_crystal_size_mid 0.208
_exptl_crystal_size_min 0.118
_refine_diff_density_max 0.729
_refine_diff_density_min -0.425
_refine_diff_density_rms 0.078
_refine_ls_extinction_method none
_refine_ls_goodness_of_fit_ref 1.028
_refine_ls_hydrogen_treatment constr
_refine_ls_matrix_type full
_refine_ls_number_parameters 827
_refine_ls_number_reflns 27661
_refine_ls_number_restraints 0
_refine_ls_restrained_S_all 1.028
_refine_ls_R_factor_all 0.0473
_refine_ls_R_factor_gt 0.0324
_refine_ls_shift/su_max 0.002
_refine_ls_shift/su_mean 0.000
_refine_ls_structure_factor_coef Fsqd
_refine_ls_weighting_details 'w=1/[\s^2^(Fo^2^)+(0.0385P)^2^+1.6516P] where P=(Fo^2^+2Fc^2^)/3'
_refine_ls_weighting_scheme calc
_refine_ls_wR_factor_gt 0.0754
_refine_ls_wR_factor_ref 0.0822
_reflns_Friedel_coverage 0.000
_reflns_number_gt 22924
_reflns_number_total 27661
_reflns_threshold_expression 'I > 2\s(I)'
_cod_data_source_file ja8b02447_si_002.cif
_cod_data_source_block ch_101d_tw5
_cod_depositor_comments
;
The following automatic conversions were performed:

data item '_atom_sites_solution_secondary' value 'diffmap' was
changed to 'difmap'.

Automatic conversion script
Id: cif_fix_values 6909 2019-04-08 15:41:33Z antanas 
;
_cod_database_code 4132230
_shelx_shelxl_version_number 2016/6
_shelx_space_group_comment
;
The symmetry employed for this shelxl refinement is uniquely defined
by the following loop, which should always be used as a source of
symmetry information in preference to the above space-group names.
They are only intended as comments.
;
_shelx_estimated_absorpt_t_min 0.450
_shelx_estimated_absorpt_t_max 0.830

loop_
_space_group_symop_operation_xyz
'x, y, z'
'-x, -y, -z'

loop_
_atom_site_label
_atom_site_type_symbol
_atom_site_fract_x
_atom_site_fract_y
_atom_site_fract_z
_atom_site_U_iso_or_equiv
_atom_site_adp_type
_atom_site_occupancy
_atom_site_site_symmetry_order
_atom_site_calc_flag
_atom_site_refinement_flags_posn
_atom_site_refinement_flags_adp
_atom_site_refinement_flags_occupancy
_atom_site_disorder_assembly
_atom_site_disorder_group
As1_1 As 0.20343(2) 0.04958(2) 0.29858(2) 0.02264(4) Uani 1 1 d . . . . .
Ga1_1 Ga 0.09935(2) 0.15852(2) 0.24669(2) 0.01369(3) Uani 1 1 d . . . . .
N1_1 N 0.03145(12) 0.14020(8) 0.16077(7) 0.0172(2) Uani 1 1 d . . . . .
N2_1 N 0.04194(11) 0.26870(7) 0.24193(7) 0.0141(2) Uani 1 1 d . . . . .
C1_1 C -0.03783(15) 0.19429(10) 0.12323(9) 0.0181(3) Uani 1 1 d . . . . .
C2_1 C -0.07077(14) 0.27209(10) 0.14138(9) 0.0178(3) Uani 1 1 d . . . . .
H2_1 H -0.127225 0.305035 0.114064 0.021 Uiso 1 1 calc R U . . .
C3_1 C -0.03090(13) 0.30726(9) 0.19470(8) 0.0152(3) Uani 1 1 d . . . . .
C4_1 C -0.08130(18) 0.17285(11) 0.05560(10) 0.0274(4) Uani 1 1 d . . . . .
H4A_1 H -0.155912 0.210628 0.047910 0.041 Uiso 1 1 calc R U . . .
H4B_1 H -0.094465 0.121762 0.062638 0.041 Uiso 1 1 calc R U . . .
H4C_1 H -0.021664 0.172288 0.012447 0.041 Uiso 1 1 calc R U . . .
C5_1 C -0.07176(16) 0.39353(9) 0.19743(10) 0.0218(3) Uani 1 1 d . . . . .
H5A_1 H -0.012395 0.413003 0.216573 0.033 Uiso 1 1 calc R U . . .
H5B_1 H -0.147599 0.409839 0.229782 0.033 Uiso 1 1 calc R U . . .
H5C_1 H -0.081926 0.414007 0.147701 0.033 Uiso 1 1 calc R U . . .
C6_1 C 0.06521(16) 0.06116(10) 0.13722(9) 0.0205(3) Uani 1 1 d . . . . .
C7_1 C 0.16341(18) 0.03559(11) 0.08294(9) 0.0257(4) Uani 1 1 d . . . . .
C8_1 C 0.19571(19) -0.04215(12) 0.06355(10) 0.0310(4) Uani 1 1 d . . . . .
H8_1 H 0.260381 -0.060950 0.025903 0.037 Uiso 1 1 calc R U . . .
C9_1 C 0.13521(19) -0.09191(11) 0.09818(12) 0.0322(4) Uani 1 1 d . . . . .
H9_1 H 0.159781 -0.144677 0.084950 0.039 Uiso 1 1 calc R U . . .
C10_1 C 0.03954(18) -0.06572(11) 0.15176(13) 0.0326(4) Uani 1 1 d . . . . .
H10_1 H -0.001176 -0.100680 0.175143 0.039 Uiso 1 1 calc R U . . .
C11_1 C 0.00156(16) 0.01170(10) 0.17220(11) 0.0256(4) Uani 1 1 d . . . . .
C12_1 C 0.2344(2) 0.08872(13) 0.04647(11) 0.0360(5) Uani 1 1 d . . . . .
H12_1 H 0.191423 0.142308 0.062972 0.043 Uiso 1 1 calc R U . . .
C13_1 C 0.3578(2) 0.06916(14) 0.07033(13) 0.0395(5) Uani 1 1 d . . . . .
H13A_1 H 0.403139 0.017574 0.053033 0.059 Uiso 1 1 calc R U . . .
H13B_1 H 0.350291 0.070674 0.124205 0.059 Uiso 1 1 calc R U . . .
H13C_1 H 0.399203 0.106705 0.049039 0.059 Uiso 1 1 calc R U . . .
C14_1 C 0.2445(3) 0.0871(2) -0.03812(13) 0.0604(8) Uani 1 1 d . . . . .
H14A_1 H 0.284088 0.125504 -0.059449 0.091 Uiso 1 1 calc R U . . .
H14B_1 H 0.164885 0.098843 -0.052720 0.091 Uiso 1 1 calc R U . . .
H14C_1 H 0.290782 0.035948 -0.056056 0.091 Uiso 1 1 calc R U . . .
C15_1 C -0.10889(18) 0.04139(12) 0.22844(13) 0.0343(5) Uani 1 1 d . . . . .
H15_1 H -0.108412 0.093277 0.244724 0.041 Uiso 1 1 calc R U . . .
C16_1 C -0.1109(2) -0.00957(15) 0.29690(14) 0.0409(5) Uani 1 1 d . . . . .
H16A_1 H -0.106153 -0.061887 0.282315 0.061 Uiso 1 1 calc R U . . .
H16B_1 H -0.184816 0.010968 0.330090 0.061 Uiso 1 1 calc R U . . .
H16C_1 H -0.043064 -0.010517 0.322253 0.061 Uiso 1 1 calc R U . . .
C17_1 C -0.2210(2) 0.05135(16) 0.19298(17) 0.0522(7) Uani 1 1 d . . . . .
H17A_1 H -0.220425 0.086412 0.150749 0.078 Uiso 1 1 calc R U . . .
H17B_1 H -0.290908 0.072714 0.229122 0.078 Uiso 1 1 calc R U . . .
H17C_1 H -0.223924 0.001314 0.176251 0.078 Uiso 1 1 calc R U . . .
C18_1 C 0.09257(13) 0.31091(8) 0.28717(8) 0.0142(3) Uani 1 1 d . . . . .
C19_1 C 0.20638(14) 0.31913(9) 0.26171(9) 0.0174(3) Uani 1 1 d . . . . .
C20_1 C 0.25733(15) 0.35758(10) 0.30639(9) 0.0204(3) Uani 1 1 d . . . . .
H20_1 H 0.334264 0.363593 0.290388 0.024 Uiso 1 1 calc R U . . .
C21_1 C 0.19703(16) 0.38705(10) 0.37376(9) 0.0220(3) Uani 1 1 d . . . . .
H21_1 H 0.232765 0.413163 0.403624 0.026 Uiso 1 1 calc R U . . .
C22_1 C 0.08452(16) 0.37868(10) 0.39799(9) 0.0200(3) Uani 1 1 d . . . . .
H22_1 H 0.044088 0.399403 0.444297 0.024 Uiso 1 1 calc R U . . .
C23_1 C 0.02975(14) 0.34033(9) 0.35548(8) 0.0155(3) Uani 1 1 d . . . . .
C24_1 C 0.27198(15) 0.29022(11) 0.18635(10) 0.0242(3) Uani 1 1 d . . . . .
H24_1 H 0.230790 0.255073 0.167608 0.029 Uiso 1 1 calc R U . . .
C25_1 C 0.40081(19) 0.24508(14) 0.18936(12) 0.0394(5) Uani 1 1 d . . . . .
H25A_1 H 0.436748 0.223255 0.140743 0.059 Uiso 1 1 calc R U . . .
H25B_1 H 0.403639 0.203499 0.225697 0.059 Uiso 1 1 calc R U . . .
H25C_1 H 0.444822 0.279487 0.203559 0.059 Uiso 1 1 calc R U . . .
C26_1 C 0.2666(2) 0.35731(17) 0.13211(12) 0.0531(8) Uani 1 1 d . . . . .
H26A_1 H 0.301930 0.337442 0.082742 0.080 Uiso 1 1 calc R U . . .
H26B_1 H 0.310654 0.390989 0.147686 0.080 Uiso 1 1 calc R U . . .
H26C_1 H 0.183602 0.386500 0.131152 0.080 Uiso 1 1 calc R U . . .
C27_1 C -0.09257(14) 0.32959(10) 0.38264(9) 0.0177(3) Uani 1 1 d . . . . .
H27_1 H -0.131586 0.327178 0.338250 0.021 Uiso 1 1 calc R U . . .
C28_1 C -0.08218(16) 0.25334(10) 0.42420(11) 0.0250(3) Uani 1 1 d . . . . .
H28A_1 H -0.033739 0.210963 0.392225 0.038 Uiso 1 1 calc R U . . .
H28B_1 H -0.161497 0.246228 0.438624 0.038 Uiso 1 1 calc R U . . .
H28C_1 H -0.044665 0.254002 0.468366 0.038 Uiso 1 1 calc R U . . .
C29_1 C -0.17312(16) 0.39602(11) 0.43038(11) 0.0281(4) Uani 1 1 d . . . . .
H29A_1 H -0.175593 0.444775 0.404363 0.042 Uiso 1 1 calc R U . . .
H29B_1 H -0.141953 0.396308 0.477046 0.042 Uiso 1 1 calc R U . . .
H29C_1 H -0.253422 0.389552 0.440333 0.042 Uiso 1 1 calc R U . . .
C30_1 C 0.28240(15) 0.07475(10) 0.38302(9) 0.0195(3) Uani 1 1 d . . . . .
C31_1 C 0.23648(17) 0.03375(10) 0.44918(9) 0.0226(3) Uani 1 1 d . . . . .
C32_1 C 0.32361(19) -0.02914(11) 0.46387(10) 0.0272(4) Uani 1 1 d . . . . .
C33_1 C 0.43152(18) -0.03235(11) 0.41190(11) 0.0284(4) Uani 1 1 d . . . . .
C34_1 C 0.41020(16) 0.02810(11) 0.36511(10) 0.0242(3) Uani 1 1 d . . . . .
C35_1 C 0.26841(16) 0.15988(10) 0.39566(10) 0.0225(3) Uani 1 1 d . . . . .
H35A_1 H 0.300896 0.182377 0.350665 0.034 Uiso 1 1 calc R U . . .
H35B_1 H 0.311306 0.165196 0.436163 0.034 Uiso 1 1 calc R U . . .
H35C_1 H 0.184068 0.186650 0.408253 0.034 Uiso 1 1 calc R U . . .
C36_1 C 0.11404(19) 0.06285(12) 0.48900(11) 0.0321(4) Uani 1 1 d . . . . .
H36A_1 H 0.056623 0.070873 0.453882 0.048 Uiso 1 1 calc R U . . .
H36B_1 H 0.106428 0.111639 0.512965 0.048 Uiso 1 1 calc R U . . .
H36C_1 H 0.098473 0.025181 0.526348 0.048 Uiso 1 1 calc R U . . .
C37_1 C 0.3180(3) -0.08779(13) 0.52381(12) 0.0430(6) Uani 1 1 d . . . . .
H37A_1 H 0.235440 -0.080338 0.546406 0.065 Uiso 1 1 calc R U . . .
H37B_1 H 0.365970 -0.081795 0.561335 0.065 Uiso 1 1 calc R U . . .
H37C_1 H 0.348965 -0.139503 0.502810 0.065 Uiso 1 1 calc R U . . .
C38_1 C 0.5465(2) -0.09380(14) 0.41423(14) 0.0441(6) Uani 1 1 d . . . . .
H38A_1 H 0.533230 -0.144439 0.410170 0.066 Uiso 1 1 calc R U . . .
H38B_1 H 0.576127 -0.090672 0.460924 0.066 Uiso 1 1 calc R U . . .
H38C_1 H 0.605113 -0.086293 0.373118 0.066 Uiso 1 1 calc R U . . .
C39_1 C 0.49436(18) 0.04961(14) 0.30526(13) 0.0363(5) Uani 1 1 d . . . . .
H39A_1 H 0.569115 0.008678 0.299090 0.054 Uiso 1 1 calc R U . . .
H39B_1 H 0.509600 0.097601 0.318142 0.054 Uiso 1 1 calc R U . . .
H39C_1 H 0.459827 0.056744 0.259113 0.054 Uiso 1 1 calc R U . . .
As1_2 As 0.64202(2) 0.53070(2) 0.28312(2) 0.01981(4) Uani 1 1 d . . . . .
Ga1_2 Ga 0.58961(2) 0.65517(2) 0.24544(2) 0.01317(3) Uani 1 1 d . . . . .
N1_2 N 0.71952(11) 0.70298(7) 0.23373(7) 0.0141(2) Uani 1 1 d . . . . .
N2_2 N 0.47300(11) 0.74490(7) 0.21704(7) 0.0144(2) Uani 1 1 d . . . . .
C1_2 C 0.70685(14) 0.77786(9) 0.22204(9) 0.0165(3) Uani 1 1 d . . . . .
C2_2 C 0.59801(14) 0.83038(9) 0.21288(10) 0.0182(3) Uani 1 1 d . . . . .
H2_2 H 0.597276 0.883027 0.210168 0.022 Uiso 1 1 calc R U . . .
C3_2 C 0.49058(14) 0.81486(9) 0.20725(9) 0.0167(3) Uani 1 1 d . . . . .
C4_2 C 0.81318(15) 0.80873(10) 0.21701(11) 0.0246(4) Uani 1 1 d . . . . .
H4A_2 H 0.870367 0.786228 0.174292 0.037 Uiso 1 1 calc R U . . .
H4B_2 H 0.850367 0.795353 0.261986 0.037 Uiso 1 1 calc R U . . .
H4C_2 H 0.788177 0.864763 0.211458 0.037 Uiso 1 1 calc R U . . .
C5_2 C 0.39153(15) 0.88150(10) 0.18803(12) 0.0270(4) Uani 1 1 d . . . . .
H5A_2 H 0.416322 0.928911 0.187182 0.040 Uiso 1 1 calc R U . . .
H5B_2 H 0.321404 0.885933 0.224975 0.040 Uiso 1 1 calc R U . . .
H5C_2 H 0.372180 0.873176 0.139386 0.040 Uiso 1 1 calc R U . . .
C6_2 C 0.83611(13) 0.65148(8) 0.23589(8) 0.0136(2) Uani 1 1 d . . . . .
C7_2 C 0.88039(14) 0.63597(9) 0.30371(9) 0.0171(3) Uani 1 1 d . . . . .
C8_2 C 0.98957(15) 0.58118(10) 0.30462(10) 0.0220(3) Uani 1 1 d . . . . .
H8_2 H 1.020922 0.569133 0.349902 0.026 Uiso 1 1 calc R U . . .
C9_2 C 1.05289(14) 0.54415(10) 0.24124(10) 0.0226(3) Uani 1 1 d . . . . .
H9_2 H 1.126781 0.506845 0.243263 0.027 Uiso 1 1 calc R U . . .
C10_2 C 1.00890(14) 0.56129(10) 0.17452(10) 0.0201(3) Uani 1 1 d . . . . .
H10_2 H 1.053739 0.536114 0.130994 0.024 Uiso 1 1 calc R U . . .
C11_2 C 0.89961(13) 0.61502(9) 0.17046(9) 0.0154(3) Uani 1 1 d . . . . .
C12_2 C 0.81383(16) 0.67647(10) 0.37457(9) 0.0214(3) Uani 1 1 d . . . . .
H12_2 H 0.739592 0.714201 0.362315 0.026 Uiso 1 1 calc R U . . .
C13_2 C 0.77776(19) 0.61941(13) 0.43161(10) 0.0299(4) Uani 1 1 d . . . . .
H13A_2 H 0.727794 0.593045 0.410819 0.045 Uiso 1 1 calc R U . . .
H13B_2 H 0.733376 0.647297 0.476032 0.045 Uiso 1 1 calc R U . . .
H13C_2 H 0.849136 0.581524 0.444349 0.045 Uiso 1 1 calc R U . . .
C14_2 C 0.88670(19) 0.72122(12) 0.40813(11) 0.0302(4) Uani 1 1 d . . . . .
H14A_2 H 0.961378 0.685683 0.419087 0.045 Uiso 1 1 calc R U . . .
H14B_2 H 0.841315 0.746158 0.453703 0.045 Uiso 1 1 calc R U . . .
H14C_2 H 0.903863 0.760358 0.372995 0.045 Uiso 1 1 calc R U . . .
C15_2 C 0.85353(16) 0.63239(10) 0.09639(9) 0.0211(3) Uani 1 1 d . . . . .
H15_2 H 0.775217 0.672162 0.104562 0.025 Uiso 1 1 calc R U . . .
C16_2 C 0.83365(18) 0.56104(11) 0.06441(10) 0.0269(4) Uani 1 1 d . . . . .
H16A_2 H 0.800091 0.574715 0.018218 0.040 Uiso 1 1 calc R U . . .
H16B_2 H 0.778553 0.541226 0.099695 0.040 Uiso 1 1 calc R U . . .
H16C_2 H 0.909582 0.521493 0.054852 0.040 Uiso 1 1 calc R U . . .
C17_2 C 0.9376(2) 0.66530(14) 0.04100(11) 0.0391(5) Uani 1 1 d . . . . .
H17A_2 H 1.015087 0.627224 0.031843 0.059 Uiso 1 1 calc R U . . .
H17B_2 H 0.947172 0.712086 0.061204 0.059 Uiso 1 1 calc R U . . .
H17C_2 H 0.904150 0.677597 -0.005364 0.059 Uiso 1 1 calc R U . . .
C18_2 C 0.36022(13) 0.73414(9) 0.20613(9) 0.0147(3) Uani 1 1 d . . . . .
C19_2 C 0.26444(14) 0.75270(9) 0.26344(9) 0.0179(3) Uani 1 1 d . . . . .
C20_2 C 0.15835(15) 0.73808(10) 0.25194(11) 0.0240(3) Uani 1 1 d . . . . .
H20_2 H 0.092284 0.749823 0.289759 0.029 Uiso 1 1 calc R U . . .
C21_2 C 0.14777(15) 0.70695(10) 0.18679(11) 0.0262(4) Uani 1 1 d . . . . .
H21_2 H 0.075010 0.697177 0.180346 0.031 Uiso 1 1 calc R U . . .
C22_2 C 0.24265(15) 0.68985(10) 0.13070(10) 0.0229(3) Uani 1 1 d . . . . .
H22_2 H 0.233950 0.668994 0.085851 0.027 Uiso 1 1 calc R U . . .
C23_2 C 0.35084(14) 0.70283(9) 0.13916(9) 0.0182(3) Uani 1 1 d . . . . .
C24_2 C 0.27557(15) 0.78506(10) 0.33653(10) 0.0214(3) Uani 1 1 d . . . . .
H24_2 H 0.341897 0.810004 0.327819 0.026 Uiso 1 1 calc R U . . .
C25_2 C 0.3084(2) 0.71912(12) 0.39197(11) 0.0372(5) Uani 1 1 d . . . . .
H25A_2 H 0.245865 0.692579 0.400128 0.056 Uiso 1 1 calc R U . . .
H25B_2 H 0.316611 0.739964 0.438757 0.056 Uiso 1 1 calc R U . . .
H25C_2 H 0.383719 0.682759 0.372404 0.056 Uiso 1 1 calc R U . . .
C26_2 C 0.16316(18) 0.84558(11) 0.36838(12) 0.0307(4) Uani 1 1 d . . . . .
H26A_2 H 0.141273 0.886073 0.331626 0.046 Uiso 1 1 calc R U . . .
H26B_2 H 0.177824 0.868005 0.412578 0.046 Uiso 1 1 calc R U . . .
H26C_2 H 0.098330 0.821446 0.381339 0.046 Uiso 1 1 calc R U . . .
C27_2 C 0.45340(17) 0.68544(11) 0.07636(10) 0.0267(4) Uani 1 1 d . . . . .
H27_2 H 0.522627 0.699036 0.092000 0.032 Uiso 0.454(14) 1 calc R U P A 1
H27'_2 H 0.526917 0.672717 0.100638 0.032 Uiso 0.546(14) 1 calc R U P A 2
C28_2 C 0.4115(6) 0.7387(4) 0.0053(3) 0.0357(18) Uani 0.454(14) 1 d . . P A 1
H28A_2 H 0.477074 0.729009 -0.035359 0.054 Uiso 0.454(14) 1 calc R U P A 1
H28B_2 H 0.388888 0.793068 0.019032 0.054 Uiso 0.454(14) 1 calc R U P A 1
H28C_2 H 0.343306 0.725872 -0.010124 0.054 Uiso 0.454(14) 1 calc R U P A 1
C29_2 C 0.4928(7) 0.6044(5) 0.0491(5) 0.0269(14) Uani 0.454(14) 1 d . . P A 1
H29A_2 H 0.423276 0.587762 0.041502 0.040 Uiso 0.454(14) 1 calc R U P A 1
H29B_2 H 0.535137 0.570789 0.085575 0.040 Uiso 0.454(14) 1 calc R U P A 1
H29C_2 H 0.545688 0.601513 0.002382 0.040 Uiso 0.454(14) 1 calc R U P A 1
C28'_2 C 0.4583(9) 0.7515(3) 0.0310(4) 0.056(2) Uani 0.546(14) 1 d . . P A 2
H28D_2 H 0.530373 0.738735 -0.005062 0.084 Uiso 0.546(14) 1 calc R U P A 2
H28E_2 H 0.459473 0.793908 0.062002 0.084 Uiso 0.546(14) 1 calc R U P A 2
H28F_2 H 0.388426 0.766804 0.005136 0.084 Uiso 0.546(14) 1 calc R U P A 2
C29'_2 C 0.4596(9) 0.6126(5) 0.0346(4) 0.0406(16) Uani 0.546(14) 1 d . . P A 2
H29D_2 H 0.396125 0.623561 0.003493 0.061 Uiso 0.546(14) 1 calc R U P A 2
H29E_2 H 0.449856 0.571890 0.070022 0.061 Uiso 0.546(14) 1 calc R U P A 2
H29F_2 H 0.536734 0.595685 0.003714 0.061 Uiso 0.546(14) 1 calc R U P A 2
C30_2 C 0.50517(14) 0.48133(9) 0.28264(9) 0.0165(3) Uani 1 1 d . . . . .
C31_2 C 0.48141(14) 0.45421(9) 0.36084(9) 0.0186(3) Uani 1 1 d . . . . .
C32_2 C 0.53124(14) 0.37742(10) 0.36449(9) 0.0197(3) Uani 1 1 d . . . . .
C33_2 C 0.58675(14) 0.34873(9) 0.29018(10) 0.0202(3) Uani 1 1 d . . . . .
C34_2 C 0.56788(14) 0.40789(9) 0.24138(9) 0.0180(3) Uani 1 1 d . . . . .
C35_2 C 0.39573(15) 0.53104(10) 0.25188(10) 0.0209(3) Uani 1 1 d . . . . .
H35A_2 H 0.418025 0.544541 0.200521 0.031 Uiso 1 1 calc R U . . .
H35B_2 H 0.362787 0.578055 0.281124 0.031 Uiso 1 1 calc R U . . .
H35C_2 H 0.336056 0.502454 0.254241 0.031 Uiso 1 1 calc R U . . .
C36_2 C 0.41108(17) 0.50737(11) 0.42122(10) 0.0263(4) Uani 1 1 d . . . . .
H36A_2 H 0.449422 0.548029 0.426384 0.039 Uiso 1 1 calc R U . . .
H36B_2 H 0.407048 0.478570 0.467589 0.039 Uiso 1 1 calc R U . . .
H36C_2 H 0.330629 0.530407 0.409299 0.039 Uiso 1 1 calc R U . . .
C37_2 C 0.53059(18) 0.32576(11) 0.43049(11) 0.0290(4) Uani 1 1 d . . . . .
H37A_2 H 0.481379 0.291349 0.425073 0.044 Uiso 1 1 calc R U . . .
H37B_2 H 0.498067 0.356895 0.474946 0.044 Uiso 1 1 calc R U . . .
H37C_2 H 0.611891 0.295209 0.434654 0.044 Uiso 1 1 calc R U . . .
C38_2 C 0.65314(17) 0.26599(10) 0.27578(12) 0.0282(4) Uani 1 1 d . . . . .
H38A_2 H 0.677392 0.258135 0.222658 0.042 Uiso 1 1 calc R U . . .
H38B_2 H 0.601687 0.233224 0.294202 0.042 Uiso 1 1 calc R U . . .
H38C_2 H 0.723684 0.252603 0.301072 0.042 Uiso 1 1 calc R U . . .
C39_2 C 0.60140(16) 0.40574(11) 0.15977(10) 0.0256(3) Uani 1 1 d . . . . .
H39A_2 H 0.529521 0.422701 0.135893 0.038 Uiso 1 1 calc R U . . .
H39B_2 H 0.644612 0.353120 0.144454 0.038 Uiso 1 1 calc R U . . .
H39C_2 H 0.652097 0.439972 0.145332 0.038 Uiso 1 1 calc R U . . .

loop_
_atom_site_aniso_label
_atom_site_aniso_U_11
_atom_site_aniso_U_22
_atom_site_aniso_U_33
_atom_site_aniso_U_23
_atom_site_aniso_U_13
_atom_site_aniso_U_12
As1_1 0.02972(9) 0.01408(8) 0.02425(9) -0.00096(6) -0.01329(7) -0.00126(7)
Ga1_1 0.01523(8) 0.01284(7) 0.01308(7) -0.00085(5) -0.00415(5) -0.00275(6)
N1_1 0.0200(6) 0.0155(6) 0.0162(6) -0.0029(5) -0.0051(5) -0.0034(5)
N2_1 0.0137(5) 0.0136(5) 0.0151(6) -0.0012(4) -0.0028(4) -0.0035(4)
C1_1 0.0193(7) 0.0203(7) 0.0155(7) -0.0022(5) -0.0054(5) -0.0047(6)
C2_1 0.0166(7) 0.0201(7) 0.0169(7) 0.0009(5) -0.0065(5) -0.0031(6)
C3_1 0.0127(6) 0.0150(6) 0.0169(7) 0.0013(5) -0.0010(5) -0.0032(5)
C4_1 0.0361(10) 0.0260(9) 0.0232(8) -0.0012(7) -0.0170(7) -0.0069(8)
C5_1 0.0240(8) 0.0148(7) 0.0265(8) 0.0013(6) -0.0090(6) -0.0024(6)
C6_1 0.0247(8) 0.0188(7) 0.0181(7) -0.0064(6) -0.0094(6) -0.0016(6)
C7_1 0.0321(9) 0.0250(8) 0.0152(7) -0.0020(6) -0.0069(6) 0.0021(7)
C8_1 0.0355(10) 0.0289(9) 0.0205(8) -0.0088(7) -0.0100(7) 0.0090(8)
C9_1 0.0348(10) 0.0218(8) 0.0398(11) -0.0127(7) -0.0208(8) 0.0024(7)
C10_1 0.0281(9) 0.0210(8) 0.0526(13) -0.0087(8) -0.0158(9) -0.0068(7)
C11_1 0.0233(8) 0.0193(8) 0.0370(10) -0.0083(7) -0.0092(7) -0.0064(6)
C12_1 0.0412(11) 0.0328(10) 0.0217(9) 0.0043(7) 0.0072(8) 0.0038(9)
C13_1 0.0394(11) 0.0406(12) 0.0336(11) 0.0059(9) 0.0079(9) -0.0104(9)
C14_1 0.0651(18) 0.077(2) 0.0240(11) 0.0154(12) 0.0016(11) -0.0009(15)
C15_1 0.0243(9) 0.0256(9) 0.0540(13) -0.0080(9) 0.0028(8) -0.0116(7)
C16_1 0.0366(11) 0.0449(13) 0.0441(13) -0.0084(10) -0.0038(10) -0.0155(10)
C17_1 0.0234(10) 0.0515(15) 0.0790(19) 0.0286(14) -0.0066(11) -0.0103(10)
C18_1 0.0155(6) 0.0123(6) 0.0155(6) 0.0013(5) -0.0033(5) -0.0044(5)
C19_1 0.0169(6) 0.0180(7) 0.0184(7) 0.0023(5) -0.0023(5) -0.0071(6)
C20_1 0.0200(7) 0.0219(7) 0.0231(8) 0.0054(6) -0.0063(6) -0.0111(6)
C21_1 0.0277(8) 0.0227(8) 0.0214(8) 0.0028(6) -0.0101(6) -0.0138(7)
C22_1 0.0266(8) 0.0201(7) 0.0157(7) -0.0012(5) -0.0042(6) -0.0096(6)
C23_1 0.0170(6) 0.0144(6) 0.0154(7) 0.0004(5) -0.0028(5) -0.0044(5)
C24_1 0.0173(7) 0.0342(9) 0.0222(8) -0.0038(7) 0.0023(6) -0.0108(7)
C25_1 0.0306(10) 0.0455(13) 0.0284(10) 0.0078(9) 0.0045(8) 0.0067(9)
C26_1 0.0489(14) 0.0646(17) 0.0213(10) 0.0162(10) 0.0073(9) 0.0163(12)
C27_1 0.0170(7) 0.0193(7) 0.0163(7) -0.0021(5) -0.0005(5) -0.0051(6)
C28_1 0.0222(8) 0.0228(8) 0.0281(9) 0.0018(6) 0.0041(6) -0.0070(6)
C29_1 0.0215(8) 0.0252(9) 0.0332(10) -0.0066(7) 0.0023(7) -0.0009(7)
C30_1 0.0208(7) 0.0181(7) 0.0188(7) 0.0028(5) -0.0068(6) -0.0025(6)
C31_1 0.0287(8) 0.0204(8) 0.0196(8) 0.0010(6) -0.0059(6) -0.0073(7)
C32_1 0.0419(10) 0.0198(8) 0.0208(8) 0.0044(6) -0.0130(7) -0.0062(7)
C33_1 0.0321(9) 0.0243(8) 0.0262(9) -0.0031(7) -0.0149(7) 0.0024(7)
C34_1 0.0217(8) 0.0255(8) 0.0242(8) 0.0001(6) -0.0078(6) -0.0022(6)
C35_1 0.0268(8) 0.0184(7) 0.0238(8) 0.0003(6) -0.0087(6) -0.0059(6)
C36_1 0.0349(10) 0.0331(10) 0.0275(9) 0.0044(8) 0.0003(8) -0.0108(8)
C37_1 0.0711(17) 0.0262(10) 0.0309(11) 0.0108(8) -0.0162(11) -0.0090(10)
C38_1 0.0452(13) 0.0363(12) 0.0416(12) -0.0012(9) -0.0211(10) 0.0120(10)
C39_1 0.0239(9) 0.0426(12) 0.0385(11) 0.0007(9) -0.0014(8) -0.0039(8)
As1_2 0.01408(7) 0.01311(7) 0.03391(9) 0.00461(6) -0.00829(6) -0.00466(6)
Ga1_2 0.01065(7) 0.01145(7) 0.01781(8) 0.00149(5) -0.00211(5) -0.00384(6)
N1_2 0.0121(5) 0.0128(5) 0.0176(6) 0.0015(4) -0.0025(4) -0.0037(4)
N2_2 0.0110(5) 0.0136(5) 0.0184(6) 0.0014(4) -0.0024(4) -0.0031(4)
C1_2 0.0150(6) 0.0152(7) 0.0212(7) 0.0017(5) -0.0028(5) -0.0072(5)
C2_2 0.0160(7) 0.0114(6) 0.0275(8) 0.0026(6) -0.0040(6) -0.0043(5)
C3_2 0.0139(6) 0.0147(6) 0.0207(7) 0.0017(5) -0.0027(5) -0.0029(5)
C4_2 0.0174(7) 0.0178(7) 0.0425(10) 0.0077(7) -0.0088(7) -0.0102(6)
C5_2 0.0175(7) 0.0160(7) 0.0463(11) 0.0084(7) -0.0081(7) -0.0022(6)
C6_2 0.0117(6) 0.0120(6) 0.0183(7) 0.0029(5) -0.0036(5) -0.0050(5)
C7_2 0.0177(7) 0.0167(7) 0.0185(7) 0.0016(5) -0.0052(5) -0.0065(5)
C8_2 0.0208(7) 0.0214(8) 0.0266(8) 0.0043(6) -0.0131(6) -0.0061(6)
C9_2 0.0143(7) 0.0183(7) 0.0349(9) 0.0019(6) -0.0086(6) -0.0018(6)
C10_2 0.0161(7) 0.0180(7) 0.0253(8) -0.0022(6) 0.0002(6) -0.0046(6)
C11_2 0.0148(6) 0.0141(6) 0.0180(7) 0.0012(5) -0.0017(5) -0.0057(5)
C12_2 0.0240(8) 0.0259(8) 0.0162(7) 0.0010(6) -0.0039(6) -0.0097(6)
C13_2 0.0381(10) 0.0405(11) 0.0178(8) 0.0015(7) -0.0044(7) -0.0220(9)
C14_2 0.0369(10) 0.0345(10) 0.0244(9) -0.0068(7) -0.0007(7) -0.0192(8)
C15_2 0.0257(8) 0.0219(7) 0.0150(7) 0.0029(5) -0.0021(6) -0.0064(6)
C16_2 0.0356(10) 0.0293(9) 0.0186(8) 0.0001(6) -0.0076(7) -0.0115(7)
C17_2 0.0563(14) 0.0449(12) 0.0238(9) 0.0104(8) -0.0028(9) -0.0296(11)
C18_2 0.0110(6) 0.0135(6) 0.0196(7) 0.0024(5) -0.0035(5) -0.0029(5)
C19_2 0.0141(6) 0.0177(7) 0.0218(7) 0.0039(6) -0.0023(5) -0.0050(5)
C20_2 0.0134(7) 0.0250(8) 0.0329(9) 0.0030(7) 0.0006(6) -0.0067(6)
C21_2 0.0165(7) 0.0241(8) 0.0410(10) 0.0016(7) -0.0088(7) -0.0084(6)
C22_2 0.0219(7) 0.0204(7) 0.0288(9) -0.0008(6) -0.0112(6) -0.0060(6)
C23_2 0.0164(7) 0.0163(7) 0.0217(7) 0.0004(5) -0.0039(5) -0.0033(5)
C24_2 0.0195(7) 0.0220(8) 0.0205(8) -0.0010(6) 0.0024(6) -0.0047(6)
C25_2 0.0515(13) 0.0292(10) 0.0208(9) 0.0007(7) -0.0029(8) 0.0044(9)
C26_2 0.0283(9) 0.0232(8) 0.0353(10) -0.0060(7) 0.0048(8) -0.0020(7)
C27_2 0.0236(8) 0.0293(9) 0.0255(9) -0.0080(7) 0.0003(7) -0.0049(7)
C28_2 0.044(3) 0.027(3) 0.022(2) 0.0088(19) 0.006(2) 0.006(2)
C29_2 0.028(3) 0.025(2) 0.023(3) -0.004(2) 0.002(2) -0.001(2)
C28'_2 0.076(5) 0.041(3) 0.041(4) -0.006(2) 0.032(4) -0.018(3)
C29'_2 0.054(5) 0.041(3) 0.024(3) -0.014(2) 0.001(2) -0.008(3)
C30_2 0.0149(6) 0.0136(6) 0.0222(7) 0.0019(5) -0.0045(5) -0.0050(5)
C31_2 0.0167(7) 0.0181(7) 0.0225(7) 0.0018(6) -0.0035(5) -0.0070(6)
C32_2 0.0179(7) 0.0187(7) 0.0244(8) 0.0047(6) -0.0054(6) -0.0077(6)
C33_2 0.0172(7) 0.0152(7) 0.0295(8) 0.0010(6) -0.0054(6) -0.0056(5)
C34_2 0.0157(6) 0.0166(7) 0.0229(7) -0.0002(5) -0.0033(5) -0.0059(5)
C35_2 0.0173(7) 0.0180(7) 0.0292(8) 0.0038(6) -0.0072(6) -0.0062(6)
C36_2 0.0283(9) 0.0254(9) 0.0243(8) -0.0030(7) -0.0016(7) -0.0066(7)
C37_2 0.0295(9) 0.0268(9) 0.0316(9) 0.0124(7) -0.0065(7) -0.0098(7)
C38_2 0.0256(8) 0.0163(7) 0.0424(11) -0.0005(7) -0.0071(7) -0.0040(6)
C39_2 0.0238(8) 0.0273(9) 0.0256(9) -0.0022(7) -0.0025(6) -0.0071(7)

loop_
_atom_type_symbol
_atom_type_description
_atom_type_scat_dispersion_real
_atom_type_scat_dispersion_imag
_atom_type_scat_source
C C 0.0033 0.0016 'International Tables Vol C Tables 4.2.6.8 and 6.1.1.4'
H H 0.0000 0.0000 'International Tables Vol C Tables 4.2.6.8 and 6.1.1.4'
N N 0.0061 0.0033 'International Tables Vol C Tables 4.2.6.8 and 6.1.1.4'
Ga Ga 0.2307 1.6083 'International Tables Vol C Tables 4.2.6.8 and 6.1.1.4'
As As 0.0499 2.0058 'International Tables Vol C Tables 4.2.6.8 and 6.1.1.4'

loop_
_geom_angle_atom_site_label_1
_geom_angle_atom_site_label_2
_geom_angle_atom_site_label_3
_geom_angle
C30_1 As1_1 Ga1_1 110.92(5)
N2_1 Ga1_1 N1_1 95.09(6)
N2_1 Ga1_1 As1_1 151.18(4)
N1_1 Ga1_1 As1_1 113.70(4)
C1_1 N1_1 C6_1 120.15(14)
C1_1 N1_1 Ga1_1 124.98(11)
C6_1 N1_1 Ga1_1 114.83(10)
C3_1 N2_1 C18_1 119.26(13)
C3_1 N2_1 Ga1_1 124.45(11)
C18_1 N2_1 Ga1_1 115.92(10)
N1_1 C1_1 C2_1 123.24(15)
N1_1 C1_1 C4_1 119.83(15)
C2_1 C1_1 C4_1 116.90(15)
C3_1 C2_1 C1_1 127.84(15)
N2_1 C3_1 C2_1 123.88(14)
N2_1 C3_1 C5_1 119.46(14)
C2_1 C3_1 C5_1 116.65(14)
C7_1 C6_1 C11_1 122.29(16)
C7_1 C6_1 N1_1 119.20(16)
C11_1 C6_1 N1_1 118.44(15)
C8_1 C7_1 C6_1 117.37(19)
C8_1 C7_1 C12_1 120.32(18)
C6_1 C7_1 C12_1 122.30(17)
C9_1 C8_1 C7_1 121.12(19)
C10_1 C9_1 C8_1 120.55(18)
C9_1 C10_1 C11_1 120.8(2)
C10_1 C11_1 C6_1 117.81(18)
C10_1 C11_1 C15_1 120.63(18)
C6_1 C11_1 C15_1 121.51(16)
C7_1 C12_1 C13_1 111.29(17)
C7_1 C12_1 C14_1 111.8(2)
C13_1 C12_1 C14_1 110.21(19)
C17_1 C15_1 C16_1 110.48(18)
C17_1 C15_1 C11_1 110.5(2)
C16_1 C15_1 C11_1 112.94(18)
C23_1 C18_1 C19_1 122.03(14)
C23_1 C18_1 N2_1 119.92(13)
C19_1 C18_1 N2_1 118.02(13)
C20_1 C19_1 C18_1 118.23(15)
C20_1 C19_1 C24_1 119.82(14)
C18_1 C19_1 C24_1 121.91(14)
C21_1 C20_1 C19_1 120.70(15)
C20_1 C21_1 C22_1 120.37(15)
C21_1 C22_1 C23_1 121.19(16)
C22_1 C23_1 C18_1 117.49(15)
C22_1 C23_1 C27_1 121.31(14)
C18_1 C23_1 C27_1 121.20(14)
C19_1 C24_1 C25_1 112.55(16)
C19_1 C24_1 C26_1 110.36(16)
C25_1 C24_1 C26_1 110.01(17)
C23_1 C27_1 C29_1 113.24(14)
C23_1 C27_1 C28_1 110.86(14)
C29_1 C27_1 C28_1 110.17(14)
C31_1 C30_1 C34_1 103.25(14)
C31_1 C30_1 C35_1 114.17(15)
C34_1 C30_1 C35_1 113.38(15)
C31_1 C30_1 As1_1 104.77(11)
C34_1 C30_1 As1_1 103.48(11)
C35_1 C30_1 As1_1 116.33(11)
C32_1 C31_1 C36_1 128.96(17)
C32_1 C31_1 C30_1 108.86(16)
C36_1 C31_1 C30_1 122.17(16)
C31_1 C32_1 C33_1 109.46(16)
C31_1 C32_1 C37_1 127.8(2)
C33_1 C32_1 C37_1 122.72(19)
C34_1 C33_1 C32_1 109.32(16)
C34_1 C33_1 C38_1 127.3(2)
C32_1 C33_1 C38_1 123.34(19)
C33_1 C34_1 C39_1 128.15(18)
C33_1 C34_1 C30_1 109.03(16)
C39_1 C34_1 C30_1 122.82(16)
C30_2 As1_2 Ga1_2 111.00(4)
N2_2 Ga1_2 N1_2 95.38(5)
N2_2 Ga1_2 As1_2 150.92(4)
N1_2 Ga1_2 As1_2 113.70(4)
C1_2 N1_2 C6_2 119.81(13)
C1_2 N1_2 Ga1_2 124.43(10)
C6_2 N1_2 Ga1_2 115.73(9)
C3_2 N2_2 C18_2 119.39(13)
C3_2 N2_2 Ga1_2 124.25(11)
C18_2 N2_2 Ga1_2 116.36(10)
N1_2 C1_2 C2_2 123.09(14)
N1_2 C1_2 C4_2 119.65(14)
C2_2 C1_2 C4_2 117.25(14)
C3_2 C2_2 C1_2 127.94(15)
N2_2 C3_2 C2_2 123.76(14)
N2_2 C3_2 C5_2 119.71(14)
C2_2 C3_2 C5_2 116.53(14)
C7_2 C6_2 C11_2 121.91(14)
C7_2 C6_2 N1_2 119.28(14)
C11_2 C6_2 N1_2 118.72(13)
C8_2 C7_2 C6_2 117.64(15)
C8_2 C7_2 C12_2 119.98(15)
C6_2 C7_2 C12_2 122.39(14)
C9_2 C8_2 C7_2 121.45(15)
C8_2 C9_2 C10_2 120.12(15)
C9_2 C10_2 C11_2 120.91(16)
C10_2 C11_2 C6_2 117.95(14)
C10_2 C11_2 C15_2 119.65(14)
C6_2 C11_2 C15_2 122.39(14)
C7_2 C12_2 C14_2 111.83(15)
C7_2 C12_2 C13_2 111.38(15)
C14_2 C12_2 C13_2 109.86(15)
C11_2 C15_2 C16_2 111.48(13)
C11_2 C15_2 C17_2 111.45(15)
C16_2 C15_2 C17_2 110.17(16)
C23_2 C18_2 C19_2 121.99(14)
C23_2 C18_2 N2_2 118.69(13)
C19_2 C18_2 N2_2 119.29(14)
C20_2 C19_2 C18_2 117.50(16)
C20_2 C19_2 C24_2 120.57(15)
C18_2 C19_2 C24_2 121.90(14)
C21_2 C20_2 C19_2 121.30(16)
C20_2 C21_2 C22_2 120.36(16)
C21_2 C22_2 C23_2 120.89(16)
C22_2 C23_2 C18_2 117.96(15)
C22_2 C23_2 C27_2 120.26(16)
C18_2 C23_2 C27_2 121.77(14)
C19_2 C24_2 C26_2 112.95(16)
C19_2 C24_2 C25_2 109.57(15)
C26_2 C24_2 C25_2 110.37(15)
C28'_2 C27_2 C23_2 112.7(3)
C29_2 C27_2 C23_2 115.7(4)
C28'_2 C27_2 C29'_2 115.3(4)
C23_2 C27_2 C29'_2 111.8(4)
C29_2 C27_2 C28_2 105.6(3)
C23_2 C27_2 C28_2 108.3(2)
C34_2 C30_2 C31_2 103.27(13)
C34_2 C30_2 C35_2 115.39(14)
C31_2 C30_2 C35_2 114.55(14)
C34_2 C30_2 As1_2 101.38(10)
C31_2 C30_2 As1_2 104.60(10)
C35_2 C30_2 As1_2 115.91(11)
C32_2 C31_2 C36_2 128.40(16)
C32_2 C31_2 C30_2 109.17(15)
C36_2 C31_2 C30_2 122.42(14)
C31_2 C32_2 C33_2 109.10(14)
C31_2 C32_2 C37_2 128.17(17)
C33_2 C32_2 C37_2 122.71(16)
C34_2 C33_2 C32_2 109.23(14)
C34_2 C33_2 C38_2 128.39(17)
C32_2 C33_2 C38_2 122.38(15)
C33_2 C34_2 C39_2 128.42(16)
C33_2 C34_2 C30_2 109.00(14)
C39_2 C34_2 C30_2 122.58(14)

loop_
_geom_bond_atom_site_label_1
_geom_bond_atom_site_label_2
_geom_bond_distance
As1_1 C30_1 2.0477(17)
As1_1 Ga1_1 2.2671(2)
Ga1_1 N2_1 1.9235(13)
Ga1_1 N1_1 1.9482(14)
N1_1 C1_1 1.328(2)
N1_1 C6_1 1.443(2)
N2_1 C3_1 1.3449(19)
N2_1 C18_1 1.444(2)
C1_1 C2_1 1.395(2)
C1_1 C4_1 1.513(2)
C2_1 C3_1 1.392(2)
C3_1 C5_1 1.503(2)
C6_1 C7_1 1.402(3)
C6_1 C11_1 1.402(3)
C7_1 C8_1 1.400(3)
C7_1 C12_1 1.519(3)
C8_1 C9_1 1.380(3)
C9_1 C10_1 1.377(3)
C10_1 C11_1 1.399(3)
C11_1 C15_1 1.528(3)
C12_1 C13_1 1.528(3)
C12_1 C14_1 1.539(3)
C15_1 C17_1 1.524(3)
C15_1 C16_1 1.526(3)
C18_1 C23_1 1.406(2)
C18_1 C19_1 1.407(2)
C19_1 C20_1 1.394(2)
C19_1 C24_1 1.522(2)
C20_1 C21_1 1.383(3)
C21_1 C22_1 1.389(2)
C22_1 C23_1 1.397(2)
C23_1 C27_1 1.524(2)
C24_1 C25_1 1.525(3)
C24_1 C26_1 1.529(3)
C27_1 C29_1 1.530(2)
C27_1 C28_1 1.531(2)
C30_1 C31_1 1.508(2)
C30_1 C34_1 1.511(2)
C30_1 C35_1 1.528(2)
C31_1 C32_1 1.355(3)
C31_1 C36_1 1.489(3)
C32_1 C33_1 1.468(3)
C32_1 C37_1 1.502(3)
C33_1 C34_1 1.351(3)
C33_1 C38_1 1.506(3)
C34_1 C39_1 1.487(3)
As1_2 C30_2 2.0567(15)
As1_2 Ga1_2 2.2702(2)
Ga1_2 N2_2 1.9250(13)
Ga1_2 N1_2 1.9457(13)
N1_2 C1_2 1.333(2)
N1_2 C6_2 1.4406(19)
N2_2 C3_2 1.340(2)
N2_2 C18_2 1.4436(19)
C1_2 C2_2 1.401(2)
C1_2 C4_2 1.502(2)
C2_2 C3_2 1.395(2)
C3_2 C5_2 1.501(2)
C6_2 C7_2 1.405(2)
C6_2 C11_2 1.406(2)
C7_2 C8_2 1.396(2)
C7_2 C12_2 1.522(2)
C8_2 C9_2 1.379(3)
C9_2 C10_2 1.387(2)
C10_2 C11_2 1.396(2)
C11_2 C15_2 1.524(2)
C12_2 C14_2 1.537(3)
C12_2 C13_2 1.538(2)
C15_2 C16_2 1.531(3)
C15_2 C17_2 1.537(3)
C18_2 C23_2 1.406(2)
C18_2 C19_2 1.407(2)
C19_2 C20_2 1.399(2)
C19_2 C24_2 1.523(2)
C20_2 C21_2 1.379(3)
C21_2 C22_2 1.385(3)
C22_2 C23_2 1.395(2)
C23_2 C27_2 1.522(2)
C24_2 C26_2 1.529(2)
C24_2 C25_2 1.536(3)
C27_2 C28'_2 1.436(6)
C27_2 C29_2 1.497(10)
C27_2 C29'_2 1.533(9)
C27_2 C28_2 1.638(5)
C30_2 C34_2 1.507(2)
C30_2 C31_2 1.508(2)
C30_2 C35_2 1.525(2)
C31_2 C32_2 1.354(2)
C31_2 C36_2 1.493(2)
C32_2 C33_2 1.474(2)
C32_2 C37_2 1.497(2)
C33_2 C34_2 1.356(2)
C33_2 C38_2 1.502(2)
C34_2 C39_2 1.491(2)
